data_1520275
loop_
_publ_author_name
'Coles, Simon J.'
'Hursthouse, Michael B.'
'Davies, David B.'
'Kilic, Adem'

_publ_section_title
;
 C17.50H36.50Cl0.50N10O8P6
;
_journal_name_full 'Crystal Structure Report Archive'
_journal_page_first 417
_journal_year 2008
_chemical_formula_sum 'C17.5 H36.5 Cl0.5 N10 O8 P6'
_chemical_formula_weight 718.61
_space_group_IT_number 2
_symmetry_cell_setting triclinic
_symmetry_space_group_name_Hall '-P 1'
_symmetry_space_group_name_H-M 'P -1'
_atom_sites_solution_hydrogens geom
_atom_sites_solution_primary direct
_atom_sites_solution_secondary difmap
_cell_angle_alpha 95.945(2)
_cell_angle_beta 108.6670(10)
_cell_angle_gamma 103.670(2)
_cell_formula_units_Z 2
_cell_length_a 9.6107(3)
_cell_length_b 13.1064(3)
_cell_length_c 13.7556(4)
_cell_measurement_reflns_used 58258
_cell_measurement_temperature 120(2)
_cell_measurement_theta_max 27.48
_cell_measurement_theta_min 2.91
_cell_volume 1564.51(8)
_computing_cell_refinement 'DENZO, COLLECT'
_computing_data_reduction 'DENZO, COLLECT'
_computing_molecular_graphics 'PLATON (Spek, 2003)'
_computing_structure_refinement 'SHELXL-97 (Sheldrick, 1997)'
_computing_structure_solution 'SHELXS-97 (Sheldrick, 1997)'
_diffrn_ambient_temperature 120(2)
_diffrn_detector_area_resol_mean 9.091
_diffrn_measured_fraction_theta_full 0.992
_diffrn_measured_fraction_theta_max 0.992
_diffrn_measurement_device_type 'Bruker-Nonius APEX2 Area Detector'
_diffrn_measurement_method '\f and \w scans'
_diffrn_radiation_monochromator '10cm confocal mirrors'
_diffrn_radiation_source 'Bruker-Nonius FR591 rotating anode'
_diffrn_radiation_type MoK\a
_diffrn_radiation_wavelength 0.71073
_diffrn_reflns_av_R_equivalents 0.0519
_diffrn_reflns_av_sigmaI/netI 0.0435
_diffrn_reflns_limit_h_max 12
_diffrn_reflns_limit_h_min -12
_diffrn_reflns_limit_k_max 16
_diffrn_reflns_limit_k_min -17
_diffrn_reflns_limit_l_max 17
_diffrn_reflns_limit_l_min -17
_diffrn_reflns_number 32713
_diffrn_reflns_theta_full 27.50
_diffrn_reflns_theta_max 27.50
_diffrn_reflns_theta_min 3.19
_exptl_absorpt_coefficient_mu 0.445
_exptl_absorpt_correction_T_max 0.9956
_exptl_absorpt_correction_T_min 0.9569
_exptl_absorpt_correction_type multi-scan
_exptl_absorpt_process_details 'SADABS V2.10 (Sheldrick, G.M., 2003)'
_exptl_crystal_colour colourless
_exptl_crystal_density_diffrn 1.525
_exptl_crystal_density_method 'not measured'
_exptl_crystal_description plate
_exptl_crystal_F_000 748
_exptl_crystal_size_max 0.10
_exptl_crystal_size_mid 0.03
_exptl_crystal_size_min 0.01
_refine_diff_density_max 1.509
_refine_diff_density_min -0.737
_refine_diff_density_rms 0.131
_refine_ls_extinction_method none
_refine_ls_goodness_of_fit_ref 1.084
_refine_ls_hydrogen_treatment mixed
_refine_ls_matrix_type full
_refine_ls_number_parameters 409
_refine_ls_number_reflns 7129
_refine_ls_number_restraints 0
_refine_ls_restrained_S_all 1.084
_refine_ls_R_factor_all 0.1308
_refine_ls_R_factor_gt 0.1088
_refine_ls_shift/su_max 0.084
_refine_ls_shift/su_mean 0.004
_refine_ls_structure_factor_coef Fsqd
_refine_ls_weighting_details 'calc w=1/[\s^2^(Fo^2^)+(0.0935P)^2^+11.4711P] where P=(Fo^2^+2Fc^2^)/3'
_refine_ls_weighting_scheme calc
_refine_ls_wR_factor_gt 0.2639
_refine_ls_wR_factor_ref 0.2806
_reflns_number_gt 5654
_reflns_number_total 7129
_reflns_threshold_expression >2sigma(I)
_cod_data_source_file eCrystal-417.cif
_cod_data_source_block 2007src1142
_cod_depositor_comments
;
Citation :
Coles, Simon J. and Hursthouse, Michael B. and Davies, David B. and 
Kilic, Adem (2008) 
University of Southampton, Crystal Structure Report Archive. 
(doi:10.5258/ecrystals/417)

More at:
http://ecrystals.chem.soton.ac.uk/417/

The following automatic conversions were performed:

'_symmetry_cell_setting' value 'Triclinic' changed to 'triclinic'
according to the built-in table from CIF Core dictionary named
'cif_core.dic' version 2.4.1 from 2010-06-29.

Automatic conversion script
Id: cif_fix_values 3392 2015-05-12 13:50:21Z andrius 
;
_cod_original_sg_symbol_H-M P-1
_cod_original_formula_sum 'C17.50 H36.50 Cl0.50 N10 O8 P6'
_cod_database_code 1520275

loop_
_symmetry_equiv_pos_as_xyz
'x, y, z'
'-x, -y, -z'

loop_
_atom_site_label
_atom_site_type_symbol
_atom_site_fract_x
_atom_site_fract_y
_atom_site_fract_z
_atom_site_U_iso_or_equiv
_atom_site_adp_type
_atom_site_occupancy
_atom_site_symmetry_multiplicity
_atom_site_calc_flag
_atom_site_refinement_flags
_atom_site_disorder_assembly
_atom_site_disorder_group
C1 C 0.7837(8) 0.4435(6) 0.3636(5) 0.0449(15) Uani 1 1 d . . .
H1A H 0.8884 0.4735 0.4165 0.054 Uiso 1 1 calc R . .
H1B H 0.7109 0.4641 0.3934 0.054 Uiso 1 1 calc R . .
C2 C 0.7742(9) 0.4891(7) 0.2643(6) 0.060(2) Uani 1 1 d . . .
H2A H 0.7956 0.5678 0.2811 0.071 Uiso 1 1 calc R . .
H2B H 0.8533 0.4735 0.2382 0.071 Uiso 1 1 calc R . .
C3 C 0.6188(9) 0.4419(6) 0.1803(6) 0.057(2) Uani 1 1 d . . .
H3A H 0.5404 0.4623 0.2040 0.068 Uiso 1 1 calc R . .
H3B H 0.6174 0.4710 0.1164 0.068 Uiso 1 1 calc R . .
C4 C 0.514(2) -0.1313(12) 0.1987(17) 0.153(7) Uani 1 1 d . . .
H4A H 0.4938 -0.1951 0.2305 0.183 Uiso 1 1 calc R . .
H4B H 0.6256 -0.1069 0.2142 0.183 Uiso 1 1 calc R . .
C5 C 0.4389(18) -0.1657(13) 0.0858(14) 0.135(7) Uani 1 1 d . . .
H5A H 0.3777 -0.2415 0.0715 0.162 Uiso 1 1 calc R . .
H5B H 0.5199 -0.1636 0.0555 0.162 Uiso 1 1 calc R . .
C6 C 0.338(2) -0.1061(10) 0.0285(11) 0.122(5) Uani 1 1 d . . .
H6A H 0.3476 -0.1059 -0.0409 0.146 Uiso 1 1 calc R . .
H6B H 0.2306 -0.1463 0.0165 0.146 Uiso 1 1 calc R . .
C7 C 0.0212(7) 0.1612(6) 0.2635(5) 0.0384(13) Uani 1 1 d . . .
H7A H -0.0158 0.0866 0.2240 0.046 Uiso 1 1 calc R . .
H7B H -0.0622 0.1952 0.2391 0.046 Uiso 1 1 calc R . .
C8 C 0.0589(6) 0.1604(5) 0.3795(5) 0.0326(12) Uani 1 1 d . . .
C9 C 0.1955(7) 0.1137(5) 0.4192(5) 0.0370(13) Uani 1 1 d . . .
H9A H 0.2205 0.1122 0.4946 0.044 Uiso 1 1 calc R . .
H9B H 0.1691 0.0396 0.3806 0.044 Uiso 1 1 calc R . .
C10 C -0.0838(7) 0.0890(5) 0.3925(5) 0.0387(13) Uani 1 1 d . . .
H10A H -0.1736 0.1149 0.3605 0.046 Uiso 1 1 calc R . .
H10B H -0.1059 0.0145 0.3561 0.046 Uiso 1 1 calc R . .
C11 C 0.0967(7) 0.2729(5) 0.4406(5) 0.0361(13) Uani 1 1 d . . .
H11A H 0.1891 0.3188 0.4331 0.043 Uiso 1 1 calc R . .
H11B H 0.0107 0.3033 0.4111 0.043 Uiso 1 1 calc R . .
C12 C -0.4639(11) 0.3417(13) 0.6373(8) 0.100(5) Uani 1 1 d . . .
H12A H -0.4507 0.3369 0.7109 0.120 Uiso 1 1 calc R . .
H12B H -0.5752 0.3211 0.5964 0.120 Uiso 1 1 calc R . .
C13 C -0.391(2) 0.4578(14) 0.6319(12) 0.129(7) Uani 1 1 d . . .
H13A H -0.4109 0.4634 0.5578 0.155 Uiso 1 1 calc R . .
H13B H -0.4413 0.5051 0.6606 0.155 Uiso 1 1 calc R . .
C14 C -0.230(2) 0.4937(10) 0.6887(11) 0.107(5) Uani 1 1 d . . .
H14A H -0.2086 0.4869 0.7627 0.129 Uiso 1 1 calc R . .
H14B H -0.1892 0.5698 0.6865 0.129 Uiso 1 1 calc R . .
C15 C 0.0974(11) 0.1188(7) 0.9234(7) 0.069(2) Uani 1 1 d . . .
H15A H 0.1470 0.0838 0.8823 0.083 Uiso 1 1 calc R . .
H15B H 0.0626 0.0683 0.9653 0.083 Uiso 1 1 calc R . .
C16 C 0.2133(11) 0.2201(7) 0.9964(6) 0.074(3) Uani 1 1 d . . .
H16A H 0.1671 0.2517 1.0424 0.088 Uiso 1 1 calc R . .
H16B H 0.3043 0.2023 1.0412 0.088 Uiso 1 1 calc R . .
C17 C 0.2613(10) 0.3004(7) 0.9329(7) 0.076(3) Uani 1 1 d . . .
H17A H 0.3346 0.3666 0.9809 0.091 Uiso 1 1 calc R . .
H17B H 0.3141 0.2704 0.8910 0.091 Uiso 1 1 calc R . .
N1 N 0.4421(5) 0.2830(4) 0.2849(4) 0.0338(10) Uani 1 1 d . . .
N2 N 0.5690(7) 0.1438(5) 0.2124(5) 0.0537(15) Uani 1 1 d . . .
N3 N 0.2884(6) 0.0713(4) 0.2238(5) 0.0448(13) Uani 1 1 d . . .
N4 N 0.7462(6) 0.3255(5) 0.3386(5) 0.0423(13) Uani 1 1 d . . .
N5 N 0.4747(10) -0.0503(6) 0.2507(7) 0.084(3) Uani 1 1 d . . .
H5 H 0.4776 -0.0509 0.3152 0.100 Uiso 1 1 calc R . .
N6 N -0.1540(7) 0.2521(5) 0.5469(4) 0.0463(14) Uani 1 1 d . . .
N7 N -0.1441(7) 0.2775(6) 0.7465(4) 0.0551(16) Uani 1 1 d . . .
N8 N 0.0531(6) 0.1873(6) 0.6944(5) 0.0549(17) Uani 1 1 d . . .
N9 N -0.3933(7) 0.2645(8) 0.5951(6) 0.072(2) Uani 1 1 d . . .
N10 N -0.0296(7) 0.1421(5) 0.8550(4) 0.0521(15) Uani 1 1 d . . .
O1 O 0.5822(5) 0.3253(4) 0.1560(3) 0.0509(12) Uani 1 1 d . . .
O2 O 0.3604(9) -0.0059(7) 0.0725(5) 0.096(3) Uani 1 1 d . . .
O3 O 0.1539(5) 0.2190(4) 0.2424(3) 0.0368(9) Uani 1 1 d . . .
O4 O 0.3265(4) 0.1813(4) 0.4024(3) 0.0356(9) Uani 1 1 d . . .
O5 O -0.0584(5) 0.0910(4) 0.5028(4) 0.0439(11) Uani 1 1 d . . .
O6 O 0.1235(5) 0.2737(4) 0.5504(3) 0.0407(10) Uani 1 1 d . . .
O7 O -0.1592(9) 0.4275(5) 0.6400(5) 0.0800(19) Uani 1 1 d . . .
O8 O 0.1364(6) 0.3253(5) 0.8666(4) 0.0658(16) Uani 1 1 d . . .
P1 P 0.30916(17) 0.18715(13) 0.28406(12) 0.0322(3) Uani 1 1 d . . .
P2 P 0.57857(17) 0.26352(14) 0.24849(12) 0.0356(4) Uani 1 1 d . . .
P3 P 0.4240(2) 0.04537(16) 0.19287(16) 0.0510(5) Uani 1 1 d . . .
P4 P -0.01288(18) 0.20361(15) 0.57826(13) 0.0399(4) Uani 1 1 d . . .
P5 P -0.20776(19) 0.30175(15) 0.63361(13) 0.0410(4) Uani 1 1 d . . .
P6 P -0.0009(2) 0.23227(16) 0.78420(13) 0.0455(5) Uani 1 1 d . . .
C18 C 0.091(3) 0.540(2) 0.0049(18) 0.062(7) Uani 0.33 1 d P A 1
H18A H 0.0382 0.4658 -0.0342 0.074 Uiso 0.33 1 calc PR A 1
H18B H 0.0485 0.5538 0.0599 0.074 Uiso 0.33 1 calc PR A 1
Cl1 Cl 0.2739(17) 0.5536(9) 0.0593(7) 0.122(4) Uani 0.33 1 d P A 1
Cl2 Cl 0.062(2) 0.6221(11) -0.0737(11) 0.161(6) Uani 0.33 1 d P A 1
H4N H 0.759(11) 0.306(7) 0.386(7) 0.06(3) Uiso 1 1 d . . .
H9N H -0.430(11) 0.240(8) 0.534(8) 0.07(3) Uiso 1 1 d . . .
H10N H -0.132(14) 0.076(10) 0.805(9) 0.12(4) Uiso 1 1 d . . .

loop_
_atom_site_aniso_label
_atom_site_aniso_U_11
_atom_site_aniso_U_22
_atom_site_aniso_U_33
_atom_site_aniso_U_23
_atom_site_aniso_U_13
_atom_site_aniso_U_12
C1 0.034(3) 0.051(4) 0.042(3) 0.018(3) 0.006(3) 0.003(3)
C2 0.058(5) 0.059(5) 0.050(4) 0.024(4) 0.016(4) -0.006(4)
C3 0.059(5) 0.059(5) 0.047(4) 0.031(4) 0.014(3) 0.006(4)
C4 0.206(19) 0.093(10) 0.23(2) 0.057(12) 0.129(18) 0.096(12)
C5 0.114(11) 0.123(12) 0.154(14) -0.056(11) 0.053(10) 0.039(9)
C6 0.192(17) 0.070(7) 0.095(9) -0.015(7) 0.068(10) 0.014(9)
C7 0.026(3) 0.056(4) 0.035(3) 0.012(3) 0.012(2) 0.010(3)
C8 0.027(3) 0.043(3) 0.036(3) 0.019(2) 0.015(2) 0.013(2)
C9 0.030(3) 0.048(3) 0.044(3) 0.022(3) 0.019(3) 0.017(3)
C10 0.036(3) 0.045(3) 0.047(4) 0.022(3) 0.024(3) 0.014(3)
C11 0.033(3) 0.048(3) 0.036(3) 0.018(3) 0.018(2) 0.015(3)
C12 0.050(5) 0.193(14) 0.068(6) 0.002(7) 0.023(5) 0.063(7)
C13 0.208(17) 0.174(15) 0.108(10) 0.078(10) 0.100(12) 0.160(15)
C14 0.185(15) 0.085(8) 0.111(10) 0.051(7) 0.092(11) 0.078(9)
C15 0.070(6) 0.060(5) 0.063(5) 0.028(4) 0.011(4) 0.002(4)
C16 0.072(6) 0.072(6) 0.046(4) 0.027(4) 0.000(4) -0.012(4)
C17 0.056(5) 0.065(5) 0.069(6) 0.027(4) -0.014(4) -0.009(4)
N1 0.030(2) 0.039(3) 0.039(3) 0.015(2) 0.018(2) 0.013(2)
N2 0.043(3) 0.067(4) 0.057(4) 0.004(3) 0.025(3) 0.018(3)
N3 0.032(3) 0.042(3) 0.051(3) 0.002(2) 0.009(2) 0.003(2)
N4 0.029(3) 0.060(4) 0.042(3) 0.022(3) 0.015(2) 0.012(2)
N5 0.092(6) 0.059(5) 0.093(6) 0.005(4) 0.017(5) 0.035(4)
N6 0.045(3) 0.077(4) 0.033(3) 0.022(3) 0.016(2) 0.039(3)
N7 0.052(4) 0.086(5) 0.033(3) 0.018(3) 0.017(3) 0.025(3)
N8 0.035(3) 0.102(5) 0.043(3) 0.040(3) 0.016(3) 0.034(3)
N9 0.032(3) 0.135(7) 0.046(4) 0.001(4) 0.011(3) 0.030(4)
N10 0.051(3) 0.057(4) 0.034(3) 0.016(3) 0.011(3) -0.006(3)
O1 0.039(2) 0.079(4) 0.033(2) 0.016(2) 0.015(2) 0.008(2)
O2 0.100(5) 0.108(6) 0.061(4) -0.028(4) 0.004(4) 0.050(5)
O3 0.028(2) 0.052(3) 0.034(2) 0.0179(19) 0.0126(17) 0.0116(18)
O4 0.0269(19) 0.052(3) 0.034(2) 0.0197(18) 0.0142(17) 0.0145(18)
O5 0.039(2) 0.059(3) 0.055(3) 0.033(2) 0.030(2) 0.024(2)
O6 0.036(2) 0.055(3) 0.040(2) 0.018(2) 0.0205(19) 0.017(2)
O7 0.109(5) 0.071(4) 0.078(4) 0.019(3) 0.057(4) 0.024(4)
O8 0.055(3) 0.065(3) 0.059(3) 0.033(3) 0.002(3) 0.000(3)
P1 0.0274(7) 0.0393(8) 0.0319(7) 0.0101(6) 0.0126(6) 0.0089(6)
P2 0.0284(7) 0.0498(9) 0.0337(8) 0.0124(7) 0.0156(6) 0.0120(6)
P3 0.0474(10) 0.0478(10) 0.0524(11) -0.0048(8) 0.0121(8) 0.0179(8)
P4 0.0333(8) 0.0646(11) 0.0396(9) 0.0299(8) 0.0205(7) 0.0280(8)
P5 0.0334(8) 0.0610(11) 0.0330(8) 0.0120(7) 0.0130(7) 0.0189(7)
P6 0.0342(8) 0.0665(12) 0.0310(8) 0.0220(8) 0.0074(7) 0.0060(8)
C18 0.071(16) 0.065(15) 0.049(13) -0.028(11) 0.042(12) 0.007(12)
Cl1 0.206(13) 0.109(7) 0.069(5) 0.015(5) 0.061(7) 0.062(8)
Cl2 0.218(16) 0.116(9) 0.108(9) -0.040(7) 0.040(9) 0.026(10)

loop_
_atom_type_symbol
_atom_type_description
_atom_type_scat_dispersion_real
_atom_type_scat_dispersion_imag
_atom_type_scat_source
C C 0.0033 0.0016 'International Tables Vol C Tables 4.2.6.8 and 6.1.1.4'
H H 0.0000 0.0000 'International Tables Vol C Tables 4.2.6.8 and 6.1.1.4'
N N 0.0061 0.0033 'International Tables Vol C Tables 4.2.6.8 and 6.1.1.4'
O O 0.0106 0.0060 'International Tables Vol C Tables 4.2.6.8 and 6.1.1.4'
P P 0.1023 0.0942 'International Tables Vol C Tables 4.2.6.8 and 6.1.1.4'
Cl Cl 0.1484 0.1585 'International Tables Vol C Tables 4.2.6.8 and 6.1.1.4'

loop_
_geom_angle_atom_site_label_1
_geom_angle_atom_site_label_2
_geom_angle_atom_site_label_3
_geom_angle
_geom_angle_site_symmetry_1
_geom_angle_site_symmetry_3
N4 C1 C2 109.8(6) . .
C3 C2 C1 111.4(6) . .
O1 C3 C2 110.6(6) . .
N5 C4 C5 119.1(14) . .
C4 C5 C6 118.5(11) . .
O2 C6 C5 117.5(13) . .
O3 C7 C8 111.6(5) . .
C7 C8 C11 110.4(5) . .
C7 C8 C10 107.6(5) . .
C11 C8 C10 109.1(5) . .
C7 C8 C9 109.4(5) . .
C11 C8 C9 110.4(5) . .
C10 C8 C9 109.9(5) . .
O4 C9 C8 108.2(5) . .
O5 C10 C8 110.2(5) . .
O6 C11 C8 111.6(5) . .
N9 C12 C13 112.2(9) . .
C14 C13 C12 112.7(10) . .
C13 C14 O7 107.8(11) . .
N10 C15 C16 111.1(8) . .
C17 C16 C15 109.9(7) . .
O8 C17 C16 111.7(8) . .
P1 N1 P2 121.2(3) . .
P2 N2 P3 124.3(4) . .
P1 N3 P3 120.5(3) . .
C1 N4 P2 115.9(5) . .
C4 N5 P3 121.0(10) . .
P5 N6 P4 120.7(3) . .
P5 N7 P6 122.9(4) . .
P4 N8 P6 122.4(4) . .
C12 N9 P5 115.6(7) . .
C15 N10 P6 118.9(5) . .
C3 O1 P2 117.2(4) . .
C6 O2 P3 128.1(9) . .
C7 O3 P1 119.2(4) . .
C9 O4 P1 116.6(4) . .
C10 O5 P4 118.5(4) . .
C11 O6 P4 116.7(4) . .
C14 O7 P5 119.4(7) . .
C17 O8 P6 119.4(6) . .
N1 P1 N3 119.1(3) . .
N1 P1 O3 107.8(3) . .
N3 P1 O3 110.0(3) . .
N1 P1 O4 108.0(3) . .
N3 P1 O4 108.7(3) . .
O3 P1 O4 101.9(2) . .
N2 P2 O1 109.0(3) . .
N2 P2 N1 116.1(3) . .
O1 P2 N1 107.7(3) . .
N2 P2 N4 110.2(3) . .
O1 P2 N4 101.8(3) . .
N1 P2 N4 111.0(3) . .
O2 P3 N2 106.8(4) . .
O2 P3 N3 108.9(4) . .
N2 P3 N3 116.4(3) . .
O2 P3 N5 103.9(4) . .
N2 P3 N5 110.9(4) . .
N3 P3 N5 109.1(4) . .
N8 P4 N6 118.2(3) . .
N8 P4 O6 108.6(3) . .
N6 P4 O6 109.7(3) . .
N8 P4 O5 107.7(3) . .
N6 P4 O5 108.8(3) . .
O6 P4 O5 102.7(2) . .
N7 P5 N6 117.6(3) . .
N7 P5 O7 109.1(4) . .
N6 P5 O7 106.0(3) . .
N7 P5 N9 107.6(4) . .
N6 P5 N9 110.0(4) . .
O7 P5 N9 106.1(5) . .
N7 P6 O8 107.5(4) . .
N7 P6 N8 115.8(3) . .
O8 P6 N8 109.4(4) . .
N7 P6 N10 110.6(4) . .
O8 P6 N10 102.2(3) . .
N8 P6 N10 110.3(4) . .
Cl2 C18 Cl1 110.9(16) . .

loop_
_geom_bond_atom_site_label_1
_geom_bond_atom_site_label_2
_geom_bond_distance
_geom_bond_site_symmetry_2
C1 N4 1.479(9) .
C1 C2 1.532(9) .
C2 C3 1.503(10) .
C3 O1 1.461(10) .
C4 N5 1.409(16) .
C4 C5 1.46(2) .
C5 C6 1.47(2) .
C6 O2 1.324(13) .
C7 O3 1.453(7) .
C7 C8 1.520(8) .
C8 C11 1.520(9) .
C8 C10 1.541(8) .
C8 C9 1.544(8) .
C9 O4 1.457(7) .
C10 O5 1.454(7) .
C11 O6 1.447(7) .
C12 N9 1.509(13) .
C12 C13 1.54(2) .
C13 C14 1.43(2) .
C14 O7 1.457(13) .
C15 N10 1.403(11) .
C15 C16 1.524(12) .
C16 C17 1.518(11) .
C17 O8 1.388(10) .
N1 P1 1.562(5) .
N1 P2 1.609(5) .
N2 P2 1.568(7) .
N2 P3 1.587(7) .
N3 P1 1.588(6) .
N3 P3 1.590(6) .
N4 P2 1.639(6) .
N5 P3 1.640(8) .
N6 P5 1.583(6) .
N6 P4 1.587(5) .
N7 P5 1.572(6) .
N7 P6 1.583(7) .
N8 P4 1.577(5) .
N8 P6 1.597(7) .
N9 P5 1.622(7) .
N10 P6 1.636(6) .
O1 P2 1.583(5) .
O2 P3 1.580(6) .
O3 P1 1.589(4) .
O4 P1 1.594(4) .
O5 P4 1.592(5) .
O6 P4 1.592(4) .
O7 P5 1.588(7) .
O8 P6 1.584(6) .
C18 Cl2 1.61(3) .
C18 Cl1 1.63(3) .
